data_7038458
loop_
_publ_author_name
'McKeown, P.'
'Davidson, M. G.'
'Lowe, J. P.'
'Mahon, M. F.'
'Thomas, L. H.'
'Woodman, T. J.'
'Jones, M. D.'

_publ_section_title
;
 Aminopiperidine based complexes for lactide polymerisation.
;
_journal_issue 12
_journal_name_full 'Dalton transactions (Cambridge, England : 2003)'
_journal_page_first 5374
_journal_page_last 5387
_journal_paper_doi 10.1039/c5dt04695e
_journal_volume 45
_journal_year 2016
_chemical_formula_sum 'C17 H27 Al N2 O'
_chemical_formula_weight 302.38
_space_group_crystal_system monoclinic
_space_group_IT_number 14
_space_group_name_Hall '-P 2yn'
_space_group_name_H-M_alt 'P 1 21/n 1'
_symmetry_space_group_name_Hall '-P 2yn'
_symmetry_space_group_name_H-M 'P 1 21/n 1'
_atom_sites_solution_hydrogens geom
_atom_sites_solution_primary difmap
_audit_creation_method SHELXL-2014/7
_audit_update_record
;
2015-10-20 deposited with the CCDC.
2016-02-18 downloaded from the CCDC.
;
_cell_angle_alpha 90
_cell_angle_beta 107.033(6)
_cell_angle_gamma 90
_cell_formula_units_Z 8
_cell_length_a 19.9805(11)
_cell_length_b 8.6659(5)
_cell_length_c 20.6358(14)
_cell_measurement_reflns_used 3505
_cell_measurement_temperature 150(2)
_cell_measurement_theta_max 71.2240
_cell_measurement_theta_min 4.5060
_cell_volume 3416.3(4)
_computing_cell_refinement
;
CrysAlisPro, Agilent Technologies,
Version 1.171.37.35 (release 13-08-2014 CrysAlis171 .NET)
(compiled Aug 13 2014,18:06:01)
;
_computing_data_collection
;
CrysAlisPro, Agilent Technologies,
Version 1.171.37.35 (release 13-08-2014 CrysAlis171 .NET)
(compiled Aug 13 2014,18:06:01)
;
_computing_data_reduction
;
CrysAlisPro, Agilent Technologies,
Version 1.171.37.35 (release 13-08-2014 CrysAlis171 .NET)
(compiled Aug 13 2014,18:06:01)
;
_computing_structure_refinement 'SHELXL-2014/7 (Sheldrick, 2014)'
_computing_structure_solution SHELXS
_diffrn_ambient_environment N~2~
_diffrn_ambient_temperature 150(2)
_diffrn_detector 'CCD plate'
_diffrn_detector_area_resol_mean 8.1150
_diffrn_detector_type EosS2
_diffrn_measured_fraction_theta_full 0.994
_diffrn_measured_fraction_theta_max 0.994
_diffrn_measurement_device 'four-circle diffractometer'
_diffrn_measurement_device_type 'SuperNova, Dual, Cu at zero, EosS2'
_diffrn_radiation_monochromator mirror
_diffrn_radiation_probe x-ray
_diffrn_radiation_type 'Cu K\a'
_diffrn_radiation_wavelength 1.54184
_diffrn_reflns_av_R_equivalents 0.0564
_diffrn_reflns_av_unetI/netI 0.0911
_diffrn_reflns_Laue_measured_fraction_full 0.994
_diffrn_reflns_Laue_measured_fraction_max 0.994
_diffrn_reflns_limit_h_max 23
_diffrn_reflns_limit_h_min -18
_diffrn_reflns_limit_k_max 10
_diffrn_reflns_limit_k_min -10
_diffrn_reflns_limit_l_max 15
_diffrn_reflns_limit_l_min -24
_diffrn_reflns_number 14360
_diffrn_reflns_point_group_measured_fraction_full 0.994
_diffrn_reflns_point_group_measured_fraction_max 0.994
_diffrn_reflns_theta_full 66.600
_diffrn_reflns_theta_max 66.600
_diffrn_reflns_theta_min 4.629
_diffrn_source 'sealed X-ray tube'
_diffrn_source_type 'SuperNova (Cu) X-ray Source'
_exptl_absorpt_coefficient_mu 1.034
_exptl_absorpt_correction_T_max 1.00000
_exptl_absorpt_correction_T_min 0.71421
_exptl_absorpt_correction_type multi-scan
_exptl_absorpt_process_details
;
CrysAlisPro, Agilent Technologies,
Version 1.171.37.35 (release 13-08-2014 CrysAlis171 .NET)
(compiled Aug 13 2014,18:06:01)
Empirical absorption correction using spherical harmonics,
 implemented in SCALE3 ABSPACK scaling algorithm.
;
_exptl_crystal_colour colourless
_exptl_crystal_density_diffrn 1.176
_exptl_crystal_description block
_exptl_crystal_F_000 1312
_exptl_crystal_size_max 0.100
_exptl_crystal_size_mid 0.100
_exptl_crystal_size_min 0.050
_refine_diff_density_max 1.904
_refine_diff_density_min -0.440
_refine_diff_density_rms 0.122
_refine_ls_extinction_method none
_refine_ls_goodness_of_fit_ref 1.041
_refine_ls_hydrogen_treatment constr
_refine_ls_matrix_type full
_refine_ls_number_parameters 387
_refine_ls_number_reflns 6007
_refine_ls_number_restraints 0
_refine_ls_restrained_S_all 1.041
_refine_ls_R_factor_all 0.1477
_refine_ls_R_factor_gt 0.1095
_refine_ls_shift/su_max 0.000
_refine_ls_shift/su_mean 0.000
_refine_ls_structure_factor_coef Fsqd
_refine_ls_weighting_details 'w=1/[\s^2^(Fo^2^)+(0.1921P)^2^+1.5091P] where P=(Fo^2^+2Fc^2^)/3'
_refine_ls_weighting_scheme calc
_refine_ls_wR_factor_gt 0.2669
_refine_ls_wR_factor_ref 0.2973
_reflns_Friedel_coverage 0.000
_reflns_number_gt 4116
_reflns_number_total 6007
_reflns_threshold_expression 'I > 2\s(I)'
_cod_data_source_file c5dt04695e2.cif
_cod_data_source_block Al_5_Me2
_cod_depositor_comments 'Adding full bibliography for 7038454--7038468.cif.'
_cod_database_code 7038458
_shelx_shelxl_version_number 2014/7
_shelx_space_group_comment
;
The symmetry employed for this shelxl refinement is uniquely defined
by the following loop, which should always be used as a source of
symmetry information in preference to the above space-group names.
They are only intended as comments.
;
_shelx_estimated_absorpt_t_min 0.904
_shelx_estimated_absorpt_t_max 0.950

loop_
_space_group_symop_operation_xyz
'x, y, z'
'-x+1/2, y+1/2, -z+1/2'
'-x, -y, -z'
'x-1/2, -y-1/2, z-1/2'

loop_
_atom_site_label
_atom_site_type_symbol
_atom_site_fract_x
_atom_site_fract_y
_atom_site_fract_z
_atom_site_U_iso_or_equiv
_atom_site_adp_type
_atom_site_occupancy
_atom_site_site_symmetry_order
_atom_site_calc_flag
_atom_site_refinement_flags_posn
_atom_site_refinement_flags_adp
Al1 Al 0.37633(7) 0.14471(15) 0.73692(7) 0.0196(4) Uani 1 1 d . .
O1 O 0.44526(17) 0.0440(4) 0.80368(17) 0.0230(8) Uani 1 1 d . .
N1 N 0.34812(19) -0.0629(4) 0.69245(19) 0.0189(8) Uani 1 1 d . .
C1 C 0.3163(3) 0.2111(7) 0.7929(3) 0.0306(12) Uani 1 1 d . .
H1A H 0.3406 0.1916 0.8408 0.046 Uiso 1 1 calc R U
H1B H 0.2723 0.1530 0.7796 0.046 Uiso 1 1 calc R U
H1C H 0.3063 0.3217 0.7861 0.046 Uiso 1 1 calc R U
Al2 Al 0.72897(7) -0.12571(16) 0.87098(7) 0.0199(4) Uani 1 1 d . .
O2 O 0.79517(18) -0.0241(4) 0.93947(17) 0.0255(8) Uani 1 1 d . .
N2 N 0.2968(2) 0.2067(5) 0.6417(2) 0.0308(10) Uani 1 1 d . .
H2 H 0.3233 0.2183 0.6077 0.037 Uiso 1 1 calc R U
C2 C 0.4425(3) 0.2787(6) 0.7078(3) 0.0263(11) Uani 1 1 d . .
H2A H 0.4823 0.3042 0.7471 0.039 Uiso 1 1 calc R U
H2B H 0.4187 0.3738 0.6879 0.039 Uiso 1 1 calc R U
H2C H 0.4594 0.2243 0.6740 0.039 Uiso 1 1 calc R U
N3 N 0.6334(2) -0.1885(5) 0.7915(2) 0.0275(10) Uani 1 1 d . .
H3 H 0.5955 -0.1919 0.8140 0.033 Uiso 1 1 calc R U
C3 C 0.4522(2) -0.0983(5) 0.8261(2) 0.0146(9) Uani 1 1 d . .
N4 N 0.68541(19) 0.0822(5) 0.83811(19) 0.0183(8) Uani 1 1 d . .
C4 C 0.5005(2) -0.1331(6) 0.8896(2) 0.0168(9) Uani 1 1 d . .
C5 C 0.5105(2) -0.2841(6) 0.9104(2) 0.0241(11) Uani 1 1 d . .
H5 H 0.5437 -0.3058 0.9529 0.029 Uiso 1 1 calc R U
C6 C 0.4743(3) -0.4077(6) 0.8721(3) 0.0272(11) Uani 1 1 d . .
C7 C 0.4263(2) -0.3759(5) 0.8107(2) 0.0210(10) Uani 1 1 d . .
H7 H 0.4010 -0.4580 0.7840 0.025 Uiso 1 1 calc R U
C8 C 0.4142(2) -0.2239(5) 0.7870(2) 0.0180(9) Uani 1 1 d . .
C9 C 0.5404(3) -0.0034(6) 0.9312(2) 0.0264(11) Uani 1 1 d . .
H9A H 0.5672 -0.0424 0.9758 0.040 Uiso 1 1 calc R U
H9B H 0.5076 0.0762 0.9367 0.040 Uiso 1 1 calc R U
H9C H 0.5725 0.0410 0.9084 0.040 Uiso 1 1 calc R U
C10 C 0.4873(4) -0.5726(7) 0.8984(3) 0.0459(17) Uani 1 1 d . .
H10A H 0.4730 -0.5830 0.9397 0.069 Uiso 1 1 calc R U
H10B H 0.5372 -0.5968 0.9085 0.069 Uiso 1 1 calc R U
H10C H 0.4600 -0.6440 0.8639 0.069 Uiso 1 1 calc R U
C11 C 0.3662(2) -0.1959(5) 0.7213(2) 0.0197(10) Uani 1 1 d . .
H11 H 0.3453 -0.2842 0.6962 0.024 Uiso 1 1 calc R U
C12 C 0.2971(3) -0.0637(6) 0.6242(2) 0.0252(11) Uani 1 1 d . .
H12A H 0.2687 -0.1592 0.6176 0.030 Uiso 1 1 calc R U
H12B H 0.3219 -0.0601 0.5892 0.030 Uiso 1 1 calc R U
C13 C 0.2509(3) 0.0746(6) 0.6183(3) 0.0290(12) Uani 1 1 d . .
H13 H 0.2225 0.0602 0.6505 0.035 Uiso 1 1 calc R U
C14 C 0.2001(3) 0.0980(6) 0.5479(2) 0.0260(11) Uani 1 1 d . .
H14A H 0.2265 0.0991 0.5141 0.031 Uiso 1 1 calc R U
H14B H 0.1667 0.0108 0.5370 0.031 Uiso 1 1 calc R U
C15 C 0.1600(3) 0.2477(7) 0.5435(3) 0.0345(13) Uani 1 1 d . .
H15A H 0.1326 0.2663 0.4958 0.041 Uiso 1 1 calc R U
H15B H 0.1267 0.2384 0.5706 0.041 Uiso 1 1 calc R U
C16 C 0.2078(3) 0.3834(7) 0.5689(3) 0.0365(13) Uani 1 1 d . .
H16A H 0.2347 0.4055 0.5366 0.044 Uiso 1 1 calc R U
H16B H 0.1793 0.4755 0.5711 0.044 Uiso 1 1 calc R U
C17 C 0.2579(3) 0.3527(6) 0.6381(3) 0.0289(12) Uani 1 1 d . .
H17A H 0.2918 0.4389 0.6504 0.035 Uiso 1 1 calc R U
H17B H 0.2314 0.3498 0.6717 0.035 Uiso 1 1 calc R U
C18 C 0.6994(3) -0.2590(6) 0.9357(3) 0.0289(12) Uani 1 1 d . .
H18A H 0.7409 -0.2989 0.9698 0.043 Uiso 1 1 calc R U
H18B H 0.6717 -0.3455 0.9112 0.043 Uiso 1 1 calc R U
H18C H 0.6711 -0.1987 0.9580 0.043 Uiso 1 1 calc R U
C19 C 0.7913(3) -0.1937(6) 0.8173(3) 0.0281(11) Uani 1 1 d . .
H19A H 0.7804 -0.1351 0.7748 0.042 Uiso 1 1 calc R U
H19B H 0.7842 -0.3040 0.8071 0.042 Uiso 1 1 calc R U
H19C H 0.8402 -0.1756 0.8434 0.042 Uiso 1 1 calc R U
C20 C 0.8180(2) 0.1188(5) 0.9470(2) 0.0165(9) Uani 1 1 d . .
C21 C 0.8816(2) 0.1522(6) 0.9983(2) 0.0225(10) Uani 1 1 d . .
C22 C 0.9034(2) 0.3047(6) 1.0077(2) 0.0238(11) Uani 1 1 d . .
H22 H 0.9452 0.3270 1.0427 0.029 Uiso 1 1 calc R U
C23 C 0.8676(3) 0.4272(6) 0.9688(3) 0.0230(10) Uani 1 1 d . .
C24 C 0.8061(2) 0.3942(6) 0.9196(3) 0.0214(10) Uani 1 1 d . .
H24 H 0.7804 0.4757 0.8928 0.026 Uiso 1 1 calc R U
C25 C 0.7806(2) 0.2423(5) 0.9080(2) 0.0178(9) Uani 1 1 d . .
C26 C 0.9211(3) 0.0210(7) 1.0395(3) 0.0336(13) Uani 1 1 d . .
H26A H 0.9317 -0.0562 1.0092 0.050 Uiso 1 1 calc R U
H26B H 0.8927 -0.0262 1.0655 0.050 Uiso 1 1 calc R U
H26C H 0.9649 0.0597 1.0706 0.050 Uiso 1 1 calc R U
C27 C 0.8965(3) 0.5881(7) 0.9803(3) 0.0372(14) Uani 1 1 d . .
H27A H 0.9199 0.6033 1.0287 0.056 Uiso 1 1 calc R U
H27B H 0.8582 0.6626 0.9651 0.056 Uiso 1 1 calc R U
H27C H 0.9301 0.6033 0.9546 0.056 Uiso 1 1 calc R U
C28 C 0.7145(2) 0.2144(5) 0.8570(2) 0.0163(9) Uani 1 1 d . .
H28 H 0.6899 0.3027 0.8351 0.020 Uiso 1 1 calc R U
C29 C 0.6184(2) 0.0841(5) 0.7833(2) 0.0200(10) Uani 1 1 d . .
H29A H 0.6161 0.1756 0.7540 0.024 Uiso 1 1 calc R U
H29B H 0.5786 0.0882 0.8026 0.024 Uiso 1 1 calc R U
C30 C 0.6152(3) -0.0614(6) 0.7428(3) 0.0265(11) Uani 1 1 d . .
H30 H 0.6523 -0.0549 0.7192 0.032 Uiso 1 1 calc R U
C31 C 0.5449(3) -0.0858(6) 0.6889(3) 0.0245(11) Uani 1 1 d . .
H31A H 0.5066 -0.0785 0.7102 0.029 Uiso 1 1 calc R U
H31B H 0.5378 -0.0035 0.6542 0.029 Uiso 1 1 calc R U
C32 C 0.5422(3) -0.2420(7) 0.6551(3) 0.0340(13) Uani 1 1 d . .
H32A H 0.5750 -0.2424 0.6272 0.041 Uiso 1 1 calc R U
H32B H 0.4944 -0.2596 0.6245 0.041 Uiso 1 1 calc R U
C33 C 0.5612(3) -0.3721(7) 0.7064(3) 0.0369(14) Uani 1 1 d . .
H33A H 0.5248 -0.3820 0.7299 0.044 Uiso 1 1 calc R U
H33B H 0.5635 -0.4706 0.6828 0.044 Uiso 1 1 calc R U
C34 C 0.6315(3) -0.3404(6) 0.7579(3) 0.0290(12) Uani 1 1 d . .
H34A H 0.6415 -0.4226 0.7927 0.035 Uiso 1 1 calc R U
H34B H 0.6685 -0.3436 0.7349 0.035 Uiso 1 1 calc R U

loop_
_atom_site_aniso_label
_atom_site_aniso_U_11
_atom_site_aniso_U_22
_atom_site_aniso_U_33
_atom_site_aniso_U_23
_atom_site_aniso_U_13
_atom_site_aniso_U_12
Al1 0.0199(7) 0.0135(7) 0.0225(7) 0.0009(5) 0.0020(5) -0.0007(5)
O1 0.0238(16) 0.0123(16) 0.0277(18) 0.0013(13) -0.0005(14) -0.0024(13)
N1 0.0179(17) 0.0166(19) 0.0191(19) 0.0003(15) 0.0008(16) 0.0009(15)
C1 0.028(2) 0.033(3) 0.031(3) -0.003(2) 0.009(2) -0.001(2)
Al2 0.0202(7) 0.0149(7) 0.0224(7) 0.0020(5) 0.0029(6) 0.0004(5)
O2 0.0282(17) 0.0174(16) 0.0254(18) 0.0012(14) -0.0008(14) -0.0031(14)
N2 0.029(2) 0.020(2) 0.034(2) -0.0012(18) -0.0044(19) 0.0021(19)
C2 0.029(2) 0.023(2) 0.030(3) 0.007(2) 0.012(2) 0.001(2)
N3 0.028(2) 0.017(2) 0.032(2) -0.0024(18) -0.0008(18) 0.0019(17)
C3 0.0130(18) 0.013(2) 0.020(2) 0.0016(17) 0.0070(17) -0.0016(16)
N4 0.0155(17) 0.022(2) 0.0166(18) 0.0009(15) 0.0031(15) -0.0010(16)
C4 0.0167(19) 0.025(2) 0.014(2) 0.0009(18) 0.0126(18) -0.0016(18)
C5 0.022(2) 0.026(3) 0.021(2) 0.005(2) 0.0021(19) -0.002(2)
C6 0.029(2) 0.019(2) 0.029(3) 0.002(2) 0.002(2) 0.007(2)
C7 0.026(2) 0.015(2) 0.020(2) -0.0004(18) 0.0037(19) -0.0049(19)
C8 0.017(2) 0.018(2) 0.021(2) 0.0007(18) 0.0089(18) 0.0003(18)
C9 0.024(2) 0.027(3) 0.022(2) -0.002(2) -0.003(2) -0.008(2)
C10 0.067(4) 0.019(3) 0.039(3) 0.010(2) -0.005(3) -0.002(3)
C11 0.019(2) 0.017(2) 0.022(2) -0.0032(18) 0.0037(18) -0.0024(18)
C12 0.025(2) 0.023(2) 0.022(2) 0.0001(19) -0.002(2) 0.004(2)
C13 0.028(2) 0.023(3) 0.030(3) -0.001(2) 0.000(2) 0.001(2)
C14 0.026(2) 0.025(3) 0.021(2) -0.001(2) -0.003(2) 0.004(2)
C15 0.031(3) 0.035(3) 0.033(3) 0.003(2) 0.002(2) 0.010(2)
C16 0.038(3) 0.027(3) 0.039(3) 0.002(2) 0.003(3) 0.009(2)
C17 0.029(2) 0.021(3) 0.032(3) 0.000(2) 0.001(2) 0.002(2)
C18 0.027(2) 0.026(3) 0.036(3) 0.009(2) 0.012(2) 0.003(2)
C19 0.029(2) 0.032(3) 0.029(3) -0.001(2) 0.017(2) -0.001(2)
C20 0.025(2) 0.012(2) 0.013(2) -0.0014(16) 0.0065(18) -0.0019(18)
C21 0.022(2) 0.026(3) 0.020(2) 0.003(2) 0.006(2) 0.001(2)
C22 0.020(2) 0.032(3) 0.020(2) -0.006(2) 0.0078(19) -0.004(2)
C23 0.027(2) 0.021(2) 0.025(2) -0.006(2) 0.012(2) 0.001(2)
C24 0.020(2) 0.017(2) 0.027(2) 0.0005(19) 0.0071(19) -0.0009(18)
C25 0.020(2) 0.017(2) 0.021(2) -0.0002(18) 0.0127(19) 0.0014(18)
C26 0.033(3) 0.029(3) 0.029(3) 0.003(2) -0.006(2) 0.003(2)
C27 0.028(3) 0.026(3) 0.054(4) -0.007(3) 0.005(3) -0.009(2)
C28 0.019(2) 0.020(2) 0.014(2) 0.0014(17) 0.0099(18) 0.0013(18)
C29 0.017(2) 0.019(2) 0.021(2) 0.0017(18) 0.0014(19) 0.0003(18)
C30 0.027(2) 0.023(3) 0.026(2) 0.000(2) 0.002(2) 0.000(2)
C31 0.023(2) 0.025(2) 0.021(2) 0.001(2) 0.001(2) 0.002(2)
C32 0.033(3) 0.038(3) 0.029(3) -0.009(2) 0.007(2) -0.008(2)
C33 0.034(3) 0.026(3) 0.044(3) -0.008(2) -0.002(3) -0.008(2)
C34 0.026(2) 0.021(2) 0.035(3) 0.000(2) 0.002(2) -0.003(2)

loop_
_atom_type_symbol
_atom_type_description
_atom_type_scat_dispersion_real
_atom_type_scat_dispersion_imag
_atom_type_scat_source
C C 0.0181 0.0091 'International Tables Vol C Tables 4.2.6.8 and 6.1.1.4'
H H 0.0000 0.0000 'International Tables Vol C Tables 4.2.6.8 and 6.1.1.4'
N N 0.0311 0.0180 'International Tables Vol C Tables 4.2.6.8 and 6.1.1.4'
O O 0.0492 0.0322 'International Tables Vol C Tables 4.2.6.8 and 6.1.1.4'
Al Al 0.2130 0.2455 'International Tables Vol C Tables 4.2.6.8 and 6.1.1.4'

loop_
_geom_angle_atom_site_label_1
_geom_angle_atom_site_label_2
_geom_angle_atom_site_label_3
_geom_angle
O1 Al1 C1 98.5(2)
O1 Al1 C2 94.86(19)
C1 Al1 C2 125.4(2)
O1 Al1 N1 88.05(15)
C1 Al1 N1 112.8(2)
C2 Al1 N1 120.4(2)
O1 Al1 N2 164.16(18)
C1 Al1 N2 92.7(2)
C2 Al1 N2 87.6(2)
N1 Al1 N2 77.28(16)
C3 O1 Al1 133.2(3)
C11 N1 C12 117.0(4)
C11 N1 Al1 125.3(3)
C12 N1 Al1 117.4(3)
O2 Al2 C18 92.9(2)
O2 Al2 C19 98.2(2)
C18 Al2 C19 124.2(2)
O2 Al2 N4 88.47(16)
C18 Al2 N4 124.0(2)
C19 Al2 N4 110.8(2)
O2 Al2 N3 163.96(18)
C18 Al2 N3 89.6(2)
C19 Al2 N3 93.4(2)
N4 Al2 N3 77.05(16)
C20 O2 Al2 133.2(3)
C13 N2 C17 112.7(4)
C13 N2 Al1 108.9(3)
C17 N2 Al1 119.1(3)
C30 N3 C34 112.4(4)
C30 N3 Al2 108.3(3)
C34 N3 Al2 117.9(3)
O1 C3 C4 120.1(4)
O1 C3 C8 122.1(4)
C4 C3 C8 117.7(4)
C28 N4 C29 116.6(4)
C28 N4 Al2 125.1(3)
C29 N4 Al2 118.0(3)
C5 C4 C3 119.4(4)
C5 C4 C9 122.2(4)
C3 C4 C9 118.4(4)
C4 C5 C6 123.3(4)
C7 C6 C5 118.2(5)
C7 C6 C10 121.1(5)
C5 C6 C10 120.7(5)
C6 C7 C8 120.8(4)
C7 C8 C11 119.2(4)
C7 C8 C3 120.6(4)
C11 C8 C3 120.1(4)
N1 C11 C8 127.1(4)
N1 C12 C13 108.1(4)
N2 C13 C12 106.8(4)
N2 C13 C14 113.0(5)
C12 C13 C14 114.0(4)
C15 C14 C13 111.4(4)
C16 C15 C14 112.2(5)
C17 C16 C15 111.6(5)
N2 C17 C16 113.1(4)
O2 C20 C25 122.7(4)
O2 C20 C21 118.9(4)
C25 C20 C21 118.4(4)
C22 C21 C20 118.2(4)
C22 C21 C26 123.4(4)
C20 C21 C26 118.3(4)
C21 C22 C23 123.8(4)
C24 C23 C22 117.6(5)
C24 C23 C27 122.0(5)
C22 C23 C27 120.4(5)
C23 C24 C25 121.4(5)
C24 C25 C20 120.5(4)
C24 C25 C28 119.2(4)
C20 C25 C28 120.3(4)
N4 C28 C25 127.0(4)
N4 C29 C30 107.3(4)
N3 C30 C29 106.8(4)
N3 C30 C31 112.7(4)
C29 C30 C31 113.6(4)
C32 C31 C30 111.1(4)
C31 C32 C33 112.0(5)
C34 C33 C32 110.3(5)
N3 C34 C33 112.4(4)

loop_
_geom_bond_atom_site_label_1
_geom_bond_atom_site_label_2
_geom_bond_distance
Al1 O1 1.856(3)
Al1 C1 1.979(6)
Al1 C2 1.981(5)
Al1 N1 2.023(4)
Al1 N2 2.202(4)
O1 C3 1.310(6)
N1 C11 1.299(6)
N1 C12 1.476(6)
Al2 O2 1.852(3)
Al2 C18 1.982(5)
Al2 C19 1.984(5)
Al2 N4 2.029(4)
Al2 N3 2.190(4)
O2 C20 1.312(6)
N2 C13 1.457(7)
N2 C17 1.475(6)
N3 C30 1.463(7)
N3 C34 1.482(6)
C3 C4 1.413(6)
C3 C8 1.434(6)
N4 C28 1.292(6)
N4 C29 1.478(5)
C4 C5 1.373(7)
C4 C9 1.495(6)
C5 C6 1.400(7)
C6 C7 1.375(7)
C6 C10 1.523(7)
C7 C8 1.401(7)
C8 C11 1.433(6)
C12 C13 1.496(7)
C13 C14 1.522(6)
C14 C15 1.513(7)
C15 C16 1.508(8)
C16 C17 1.508(7)
C20 C25 1.414(6)
C20 C21 1.425(6)
C21 C22 1.387(7)
C21 C26 1.499(7)
C22 C23 1.396(7)
C23 C24 1.375(7)
C23 C27 1.501(7)
C24 C25 1.406(7)
C25 C28 1.448(6)
C29 C30 1.503(7)
C30 C31 1.529(6)
C31 C32 1.516(7)
C32 C33 1.517(8)
C33 C34 1.517(7)

loop_
_geom_torsion_atom_site_label_1
_geom_torsion_atom_site_label_2
_geom_torsion_atom_site_label_3
_geom_torsion_atom_site_label_4
_geom_torsion
C1 Al1 O1 C3 88.9(5)
C2 Al1 O1 C3 -144.2(4)
N1 Al1 O1 C3 -23.9(4)
N2 Al1 O1 C3 -45.8(9)
C18 Al2 O2 C20 -145.2(5)
C19 Al2 O2 C20 89.6(5)
N4 Al2 O2 C20 -21.2(5)
N3 Al2 O2 C20 -46.4(9)
Al1 O1 C3 C4 -162.5(3)
Al1 O1 C3 C8 20.1(7)
O1 C3 C4 C5 -175.7(4)
C8 C3 C4 C5 1.8(6)
O1 C3 C4 C9 2.8(6)
C8 C3 C4 C9 -179.7(4)
C3 C4 C5 C6 -1.0(8)
C9 C4 C5 C6 -179.5(5)
C4 C5 C6 C7 0.0(8)
C4 C5 C6 C10 -179.4(5)
C5 C6 C7 C8 0.2(8)
C10 C6 C7 C8 179.6(5)
C6 C7 C8 C11 177.1(5)
C6 C7 C8 C3 0.6(7)
O1 C3 C8 C7 175.9(4)
C4 C3 C8 C7 -1.6(7)
O1 C3 C8 C11 -0.5(7)
C4 C3 C8 C11 -178.0(4)
C12 N1 C11 C8 -179.6(5)
Al1 N1 C11 C8 -6.3(7)
C7 C8 C11 N1 178.6(5)
C3 C8 C11 N1 -5.0(8)
C11 N1 C12 C13 144.5(5)
Al1 N1 C12 C13 -29.4(5)
C17 N2 C13 C12 179.5(4)
Al1 N2 C13 C12 -46.0(5)
C17 N2 C13 C14 53.3(6)
Al1 N2 C13 C14 -172.2(4)
N1 C12 C13 N2 48.6(6)
N1 C12 C13 C14 174.1(4)
N2 C13 C14 C15 -52.3(7)
C12 C13 C14 C15 -174.5(5)
C13 C14 C15 C16 51.1(7)
C14 C15 C16 C17 -51.2(7)
C13 N2 C17 C16 -53.4(7)
Al1 N2 C17 C16 177.2(4)
C15 C16 C17 N2 52.0(7)
Al2 O2 C20 C25 18.0(7)
Al2 O2 C20 C21 -164.6(4)
O2 C20 C21 C22 -177.1(5)
C25 C20 C21 C22 0.5(7)
O2 C20 C21 C26 2.6(7)
C25 C20 C21 C26 -179.9(5)
C20 C21 C22 C23 -1.6(8)
C26 C21 C22 C23 178.8(5)
C21 C22 C23 C24 1.8(8)
C21 C22 C23 C27 -177.2(5)
C22 C23 C24 C25 -0.9(7)
C27 C23 C24 C25 178.2(5)
C23 C24 C25 C20 -0.2(8)
C23 C24 C25 C28 178.0(4)
O2 C20 C25 C24 177.8(4)
C21 C20 C25 C24 0.4(7)
O2 C20 C25 C28 -0.4(7)
C21 C20 C25 C28 -177.8(4)
C29 N4 C28 C25 -178.2(4)
Al2 N4 C28 C25 -4.6(7)
C24 C25 C28 N4 176.6(5)
C20 C25 C28 N4 -5.2(7)
C28 N4 C29 C30 147.5(4)
Al2 N4 C29 C30 -26.5(5)
C34 N3 C30 C29 179.3(4)
Al2 N3 C30 C29 -48.6(4)
C34 N3 C30 C31 53.9(6)
Al2 N3 C30 C31 -174.0(3)
N4 C29 C30 N3 48.4(5)
N4 C29 C30 C31 173.3(4)
N3 C30 C31 C32 -52.2(6)
C29 C30 C31 C32 -173.9(5)
C30 C31 C32 C33 52.3(6)
C31 C32 C33 C34 -53.7(7)
C30 N3 C34 C33 -55.6(6)
Al2 N3 C34 C33 177.3(4)
C32 C33 C34 N3 54.9(7)
